data_7126850
loop_
_publ_author_name
'Yakiyama, Yumi'
'Fujinaka, Takahisa'
'Nishimura, Mio'
'Seki, Ryotaro'
'Sakurai, Hidehiro'

_publ_section_title
;
 Control by one drop of solvent: selective preparation of guest
 release/trap-triggered interconvertible molecular crystals.
;
_journal_issue 67
_journal_name_full 'Chemical communications (Cambridge, England)'
_journal_page_first 9687
_journal_page_last 9690
_journal_paper_doi 10.1039/d0cc03408h
_journal_volume 56
_journal_year 2020
_chemical_formula_moiety 'C14 H8 N O2, C1.5'
_chemical_formula_sum 'C15.5 H11.3 N O2'
_chemical_formula_weight 243.55
_space_group_crystal_system monoclinic
_space_group_IT_number 15
_space_group_name_Hall '-C 2yc'
_space_group_name_H-M_alt 'C 1 2/c 1'
_atom_sites_solution_hydrogens geom
_atom_sites_solution_primary dual
_audit_creation_date 2020-04-14
_audit_creation_method
;
Olex2 1.2
(compiled 2018.05.29 svn.r3508 for OlexSys, GUI svn.r5506)
;
_audit_update_record
;
2020-04-16 deposited with the CCDC.	2020-07-07 downloaded from the CCDC.
;
_cell_angle_alpha 90
_cell_angle_beta 97.664(2)
_cell_angle_gamma 90
_cell_formula_units_Z 8
_cell_length_a 15.4960(3)
_cell_length_b 17.8919(3)
_cell_length_c 8.5454(2)
_cell_measurement_reflns_used 20036
_cell_measurement_temperature 123(2)
_cell_measurement_theta_max 31.1740
_cell_measurement_theta_min 2.3390
_cell_volume 2348.07(8)
_computing_cell_refinement 'CrysAlisPro 1.171.39.46e (Rigaku OD, 2018)'
_computing_data_collection 'CrysAlisPro 1.171.39.46e (Rigaku OD, 2018)'
_computing_data_reduction 'CrysAlisPro 1.171.39.46e (Rigaku OD, 2018)'
_computing_molecular_graphics 'Olex2 (Dolomanov et al., 2009)'
_computing_publication_material 'Olex2 (Dolomanov et al., 2009)'
_computing_structure_refinement 'ShelXL (Sheldrick, 2015)'
_computing_structure_solution 'ShelXT (Sheldrick, 2015)'
_diffrn_ambient_temperature 123(2)
_diffrn_detector 'CCD plate'
_diffrn_detector_type HyPix
_diffrn_measured_fraction_theta_full 1.000
_diffrn_measured_fraction_theta_max 0.878
_diffrn_measurement_details
;
List of Runs (angles in degrees, time in seconds):

  # Type    Start    End  Width  t~exp~   \w     \q     \k     \f   Frames
#--------------------------------------------------------------------------
  1  \w    -16.00  14.00   0.50    5.27    --   -5.34  19.00   0.00   60
  2  \w     17.00  70.00   0.50    5.27    --   -5.34  19.00   0.00  106
  3  \w     31.00  57.00   0.50    5.27    --   -5.34  33.00 -38.91   52
  4  \w    -18.00  68.00   0.50    5.27    --   -5.34  33.00  43.00  172
  5  \w    -18.00  66.00   0.50    5.27    --   -5.34  30.00-129.86  168
  6  \w    -24.00  19.00   0.50    5.27    --   -5.34 -99.00-120.00   86
  7  \w    -25.00  28.00   0.50    5.27    --   -5.34 -99.00 -60.00  106
  8  \w    -26.00  19.00   0.50    5.27    --   -5.34 -99.00  90.00   90
  9  \w    -18.00  69.00   0.50    5.27    --   -5.34  19.00 -90.00  174
 10  \w    -18.00  60.00   0.50    5.27    --   -5.34  19.00-180.00  156
 11  \w    -18.00  24.00   0.50    5.27    --   -5.34  33.00 -38.91   84
 12  \w    -18.00  67.00   0.50    5.27    --   -5.34  36.00  88.23  170
;
_diffrn_measurement_device 'four-circle diffractometer'
_diffrn_measurement_device_type 'XtaLAB Synergy, Single source at offset/far, HyPix'
_diffrn_measurement_method '\w scans'
_diffrn_orient_matrix_type 'CrysAlisPro convention (1999,Acta A55,543-557)'
_diffrn_orient_matrix_UB_11 0.0154417000
_diffrn_orient_matrix_UB_12 0.0365850000
_diffrn_orient_matrix_UB_13 0.0196928000
_diffrn_orient_matrix_UB_21 0.0288282000
_diffrn_orient_matrix_UB_22 -0.0146360000
_diffrn_orient_matrix_UB_23 0.0641422000
_diffrn_orient_matrix_UB_31 0.0326065000
_diffrn_orient_matrix_UB_32 -0.0043546000
_diffrn_orient_matrix_UB_33 -0.0501448000
_diffrn_radiation_monochromator mirror
_diffrn_radiation_probe x-ray
_diffrn_radiation_type MoK\a
_diffrn_radiation_wavelength 0.71073
_diffrn_reflns_av_R_equivalents 0.0252
_diffrn_reflns_av_unetI/netI 0.0135
_diffrn_reflns_Laue_measured_fraction_full 1.000
_diffrn_reflns_Laue_measured_fraction_max 0.878
_diffrn_reflns_limit_h_max 22
_diffrn_reflns_limit_h_min -20
_diffrn_reflns_limit_k_max 24
_diffrn_reflns_limit_k_min -23
_diffrn_reflns_limit_l_max 11
_diffrn_reflns_limit_l_min -12
_diffrn_reflns_number 29902
_diffrn_reflns_point_group_measured_fraction_full 1.000
_diffrn_reflns_point_group_measured_fraction_max 0.878
_diffrn_reflns_theta_full 25.242
_diffrn_reflns_theta_max 30.983
_diffrn_reflns_theta_min 2.277
_diffrn_source 'micro-focus sealed X-ray tube'
_diffrn_source_type 'PhotonJet (Mo) X-ray Source'
_exptl_absorpt_coefficient_mu 0.092
_exptl_absorpt_correction_T_max 1.00000
_exptl_absorpt_correction_T_min 0.87854
_exptl_absorpt_correction_type multi-scan
_exptl_absorpt_process_details
;
CrysAlisPro 1.171.39.46e (Rigaku Oxford Diffraction, 2018)
Empirical absorption correction using spherical harmonics,
 implemented in SCALE3 ABSPACK scaling algorithm.
;
_exptl_crystal_colour yellow
_exptl_crystal_density_diffrn 1.378
_exptl_crystal_description block
_exptl_crystal_F_000 1018
_exptl_crystal_size_max 0.30
_exptl_crystal_size_mid 0.15
_exptl_crystal_size_min 0.13
_refine_diff_density_max 0.379
_refine_diff_density_min -0.211
_refine_diff_density_rms 0.055
_refine_ls_extinction_method none
_refine_ls_goodness_of_fit_ref 1.076
_refine_ls_hydrogen_treatment constr
_refine_ls_matrix_type full
_refine_ls_number_parameters 168
_refine_ls_number_reflns 3290
_refine_ls_number_restraints 0
_refine_ls_restrained_S_all 1.076
_refine_ls_R_factor_all 0.0458
_refine_ls_R_factor_gt 0.0426
_refine_ls_shift/su_max 0.000
_refine_ls_shift/su_mean 0.000
_refine_ls_structure_factor_coef Fsqd
_refine_ls_weighting_details 'w=1/[\s^2^(Fo^2^)+(0.0623P)^2^+1.8435P] where P=(Fo^2^+2Fc^2^)/3'
_refine_ls_weighting_scheme calc
_refine_ls_wR_factor_gt 0.1180
_refine_ls_wR_factor_ref 0.1200
_reflns_Friedel_coverage 0.000
_reflns_number_gt 3007
_reflns_number_total 3290
_reflns_threshold_expression 'I > 2\s(I)'
_cod_data_source_file d0cc03408h2.cif
_cod_data_source_block 1aopen-decane
_cod_depositor_comments 'Adding full bibliography for 7126838--7126851.cif.'
_cod_original_formula_sum 'C15.50 H11.30 N O2'
_cod_database_code 7126850
_shelx_shelxl_version_number 2018/3
_shelx_space_group_comment
;
The symmetry employed for this shelxl refinement is uniquely defined
by the following loop, which should always be used as a source of
symmetry information in preference to the above space-group names.
They are only intended as comments.
;
_reflns_odcompleteness_completeness 99.96
_reflns_odcompleteness_iscentric 1
_reflns_odcompleteness_theta 26.32
_olex2_refinement_description
;
1. Fixed Uiso
 At 1.2 times of:
  All C(H) groups
2.a Aromatic/amide H refined with riding coordinates:
 C4(H4), C5(H5), C6(H6), C7(H7), C10(H10), C11(H11), C13(H13), C14(H14)
;
_olex2_submission_special_instructions 'No special instructions were received'
_oxdiff_exptl_absorpt_empirical_details
;
Empirical correction (ABSPACK) includes:
- Absorption correction using spherical harmonics
- Frame scaling
;
_oxdiff_exptl_absorpt_empirical_full_max 1.183
_oxdiff_exptl_absorpt_empirical_full_min 0.791

loop_
_space_group_symop_operation_xyz
'x, y, z'
'-x, y, -z+1/2'
'x+1/2, y+1/2, z'
'-x+1/2, y+1/2, -z+1/2'
'-x, -y, -z'
'x, -y, z-1/2'
'-x+1/2, -y+1/2, -z'
'x+1/2, -y+1/2, z-1/2'

loop_
_atom_site_label
_atom_site_type_symbol
_atom_site_fract_x
_atom_site_fract_y
_atom_site_fract_z
_atom_site_U_iso_or_equiv
_atom_site_adp_type
_atom_site_occupancy
_atom_site_site_symmetry_order
_atom_site_calc_flag
_atom_site_refinement_flags_posn
_atom_site_refinement_flags_adp
_atom_site_refinement_flags_occupancy
_atom_site_disorder_assembly
_atom_site_disorder_group
C1 C 0.54468(6) 0.32996(5) 0.71663(11) 0.01454(19) Uani 1 1 d . . . . .
C2 C 0.58943(7) 0.25297(6) 0.74760(12) 0.0167(2) Uani 1 1 d . . . . .
C3 C 0.61841(7) 0.22699(6) 0.59917(12) 0.0182(2) Uani 1 1 d . . . . .
C4 C 0.66693(8) 0.16397(6) 0.57202(14) 0.0241(2) Uani 1 1 d . . . . .
H4 H 0.687511 0.131603 0.653699 0.029 Uiso 1 1 calc R . . . .
C5 C 0.68348(8) 0.15118(7) 0.41849(15) 0.0282(3) Uani 1 1 d . . . . .
H5 H 0.715784 0.109504 0.397022 0.034 Uiso 1 1 calc R . . . .
C6 C 0.65250(8) 0.19977(7) 0.29562(14) 0.0264(2) Uani 1 1 d . . . . .
H6 H 0.664389 0.189772 0.193859 0.032 Uiso 1 1 calc R . . . .
C7 C 0.60432(7) 0.26265(6) 0.32297(12) 0.0209(2) Uani 1 1 d . . . . .
H7 H 0.584132 0.295312 0.241597 0.025 Uiso 1 1 calc R . . . .
C8 C 0.58734(7) 0.27500(6) 0.47639(12) 0.0173(2) Uani 1 1 d . . . . .
C9 C 0.53466(6) 0.33530(5) 0.53428(11) 0.01526(19) Uani 1 1 d . . . . .
C10 C 0.65826(8) 0.51846(6) 0.78372(14) 0.0246(2) Uani 1 1 d . . . . .
H10 H 0.649758 0.567111 0.746539 0.029 Uiso 1 1 calc R . . . .
C11 C 0.59882(7) 0.46444(6) 0.72282(13) 0.0199(2) Uani 1 1 d . . . . .
H11 H 0.553628 0.476509 0.644010 0.024 Uiso 1 1 calc R . . . .
C12 C 0.60792(6) 0.39190(6) 0.78154(12) 0.0159(2) Uani 1 1 d . . . . .
C13 C 0.67844(7) 0.37775(6) 0.89749(13) 0.0200(2) Uani 1 1 d . . . . .
H13 H 0.686898 0.330323 0.941405 0.024 Uiso 1 1 calc R . . . .
C14 C 0.73555(7) 0.43518(7) 0.94617(14) 0.0249(2) Uani 1 1 d . . . . .
H14 H 0.783026 0.424356 1.021289 0.030 Uiso 1 1 calc R . . . .
N1 N 0.72681(7) 0.50519(6) 0.89214(13) 0.0273(2) Uani 1 1 d . . . . .
O1 O 0.49246(5) 0.38157(4) 0.45457(9) 0.01960(17) Uani 1 1 d . . . . .
O2 O 0.59706(6) 0.22080(4) 0.87363(9) 0.02282(18) Uani 1 1 d . . . . .
C1S C 0.5048(6) 0.0161(3) 0.0849(18) 0.265(7) Uani 1 1 d . . . . .
C2S C 0.500000 -0.0176(4) 0.250000 0.286(10) Uani 1 2 d S T P . .

loop_
_atom_site_aniso_label
_atom_site_aniso_U_11
_atom_site_aniso_U_22
_atom_site_aniso_U_33
_atom_site_aniso_U_23
_atom_site_aniso_U_13
_atom_site_aniso_U_12
C1 0.0169(4) 0.0124(4) 0.0139(4) 0.0002(3) 0.0007(3) 0.0011(3)
C2 0.0183(4) 0.0138(4) 0.0169(4) 0.0003(3) -0.0012(4) 0.0011(3)
C3 0.0199(5) 0.0163(5) 0.0180(5) -0.0007(4) 0.0005(4) 0.0032(3)
C4 0.0277(5) 0.0202(5) 0.0239(5) 0.0015(4) 0.0014(4) 0.0091(4)
C5 0.0327(6) 0.0249(6) 0.0273(6) -0.0022(4) 0.0057(5) 0.0136(5)
C6 0.0298(6) 0.0289(6) 0.0212(5) -0.0025(4) 0.0058(4) 0.0098(4)
C7 0.0220(5) 0.0226(5) 0.0181(5) 0.0002(4) 0.0021(4) 0.0052(4)
C8 0.0178(4) 0.0162(4) 0.0176(4) -0.0007(3) 0.0011(4) 0.0028(3)
C9 0.0167(4) 0.0142(4) 0.0148(4) -0.0004(3) 0.0015(3) 0.0002(3)
C10 0.0281(5) 0.0182(5) 0.0284(5) -0.0023(4) 0.0074(4) -0.0057(4)
C11 0.0216(5) 0.0174(5) 0.0210(5) 0.0006(4) 0.0035(4) -0.0015(4)
C12 0.0162(4) 0.0156(4) 0.0162(4) -0.0018(3) 0.0037(3) -0.0012(3)
C13 0.0194(5) 0.0210(5) 0.0191(5) -0.0017(4) 0.0008(4) -0.0002(4)
C14 0.0196(5) 0.0297(6) 0.0245(5) -0.0058(4) 0.0001(4) -0.0038(4)
N1 0.0259(5) 0.0266(5) 0.0299(5) -0.0072(4) 0.0056(4) -0.0090(4)
O1 0.0235(4) 0.0175(4) 0.0172(3) 0.0022(3) 0.0007(3) 0.0050(3)
O2 0.0303(4) 0.0190(4) 0.0184(4) 0.0037(3) 0.0001(3) 0.0031(3)
C1S 0.158(5) 0.068(4) 0.57(2) 0.001(5) 0.067(10) 0.004(4)
C2S 0.199(10) 0.061(4) 0.62(3) 0.000 0.133(15) 0.000

loop_
_atom_type_symbol
_atom_type_description
_atom_type_scat_dispersion_real
_atom_type_scat_dispersion_imag
_atom_type_scat_source
C C 0.0033 0.0016 'International Tables Vol C Tables 4.2.6.8 and 6.1.1.4'
H H 0.0000 0.0000 'International Tables Vol C Tables 4.2.6.8 and 6.1.1.4'
N N 0.0061 0.0033 'International Tables Vol C Tables 4.2.6.8 and 6.1.1.4'
O O 0.0106 0.0060 'International Tables Vol C Tables 4.2.6.8 and 6.1.1.4'

loop_
_geom_angle_atom_site_label_1
_geom_angle_atom_site_label_2
_geom_angle_atom_site_label_3
_geom_angle
_geom_angle_site_symmetry_1
_geom_angle_site_symmetry_3
_geom_angle_publ_flag
C2 C1 C1 109.58(6) . 2_656 ?
C9 C1 C1 113.06(10) . 2_656 ?
C9 C1 C2 102.09(7) . . ?
C12 C1 C1 114.94(7) . 2_656 ?
C12 C1 C2 109.33(8) . . ?
C12 C1 C9 107.04(8) . . ?
C3 C2 C1 108.29(8) . . ?
O2 C2 C1 124.20(9) . . ?
O2 C2 C3 127.51(10) . . ?
C4 C3 C2 129.16(10) . . ?
C8 C3 C2 109.83(9) . . ?
C8 C3 C4 120.98(10) . . ?
C3 C4 H4 121.2 . . ?
C5 C4 C3 117.57(10) . . ?
C5 C4 H4 121.2 . . ?
C4 C5 H5 119.4 . . ?
C4 C5 C6 121.26(10) . . ?
C6 C5 H5 119.4 . . ?
C5 C6 H6 119.5 . . ?
C7 C6 C5 121.09(10) . . ?
C7 C6 H6 119.5 . . ?
C6 C7 H7 121.2 . . ?
C6 C7 C8 117.52(10) . . ?
C8 C7 H7 121.2 . . ?
C3 C8 C9 110.45(9) . . ?
C7 C8 C3 121.57(9) . . ?
C7 C8 C9 127.95(9) . . ?
C8 C9 C1 107.83(8) . . ?
O1 C9 C1 125.74(9) . . ?
O1 C9 C8 126.41(9) . . ?
C11 C10 H10 117.8 . . ?
N1 C10 H10 117.8 . . ?
N1 C10 C11 124.30(11) . . ?
C10 C11 H11 120.5 . . ?
C10 C11 C12 118.95(10) . . ?
C12 C11 H11 120.5 . . ?
C11 C12 C1 120.96(9) . . ?
C11 C12 C13 117.17(9) . . ?
C13 C12 C1 121.83(9) . . ?
C12 C13 H13 120.4 . . ?
C14 C13 C12 119.16(10) . . ?
C14 C13 H13 120.4 . . ?
C13 C14 H14 117.9 . . ?
N1 C14 C13 124.15(11) . . ?
N1 C14 H14 117.9 . . ?
C10 N1 C14 116.20(10) . . ?
C2S C1S C1S 134.3(6) . 5_655 ?
C1S C2S C1S 134.1(8) . 2_655 ?

loop_
_geom_bond_atom_site_label_1
_geom_bond_atom_site_label_2
_geom_bond_distance
_geom_bond_site_symmetry_2
_geom_bond_publ_flag
C1 C1 1.5664(19) 2_656 ?
C1 C2 1.5490(13) . ?
C1 C9 1.5482(13) . ?
C1 C12 1.5333(13) . ?
C2 C3 1.4760(14) . ?
C2 O2 1.2129(13) . ?
C3 C4 1.3917(14) . ?
C3 C8 1.3914(14) . ?
C4 H4 0.9300 . ?
C4 C5 1.3890(16) . ?
C5 H5 0.9300 . ?
C5 C6 1.3979(17) . ?
C6 H6 0.9300 . ?
C6 C7 1.3872(15) . ?
C7 H7 0.9300 . ?
C7 C8 1.3888(14) . ?
C8 C9 1.4774(13) . ?
C9 O1 1.2075(12) . ?
C10 H10 0.9300 . ?
C10 C11 1.3876(15) . ?
C10 N1 1.3344(16) . ?
C11 H11 0.9300 . ?
C11 C12 1.3919(14) . ?
C12 C13 1.3969(14) . ?
C13 H13 0.9300 . ?
C13 C14 1.3834(15) . ?
C14 H14 0.9300 . ?
C14 N1 1.3356(17) . ?
C1S C1S 1.55(3) 5_655 ?
C1S C2S 1.545(14) . ?
